data_7209162
loop_
_publ_author_name
'Pandurangan, Komala'
'Kitchen, Jonathan A.'
'McCabe, Thomas'
'Gunnlaugsson, Thorfinnur'

_publ_section_title
;
 Hydrogen bonding interactions and supramolecular networks of
 pyridine-aryl based thiosemicarbazides and their Zn(ii) complexes
;
_journal_issue 7
_journal_name_full CrystEngComm
_journal_page_first 1421
_journal_paper_doi 10.1039/c2ce26718g
_journal_volume 15
_journal_year 2013
_chemical_formula_sum 'C24 H20 N10 O4 S2 Zn'
_chemical_formula_weight 641.99
_chemical_name_systematic
;
?
;
_space_group_IT_number 52
_symmetry_cell_setting orthorhombic
_symmetry_space_group_name_Hall '-P 2a 2bc'
_symmetry_space_group_name_H-M 'P n n a'
_atom_sites_solution_hydrogens geom
_atom_sites_solution_primary direct
_atom_sites_solution_secondary difmap
_audit_creation_method SHELXL-97
_cell_angle_alpha 90.00
_cell_angle_beta 90.00
_cell_angle_gamma 90.00
_cell_formula_units_Z 4
_cell_length_a 16.950(3)
_cell_length_b 13.320(3)
_cell_length_c 13.850(3)
_cell_measurement_reflns_used 9239
_cell_measurement_temperature 128(2)
_cell_measurement_theta_max 31.3816
_cell_measurement_theta_min 1.4704
_cell_volume 3127.0(11)
_computing_structure_refinement 'SHELXL-97 (Sheldrick, 1997)'
_diffrn_ambient_temperature 128(2)
_diffrn_measured_fraction_theta_full 0.935
_diffrn_measured_fraction_theta_max 0.935
_diffrn_measurement_device_type 'Rigaku Saturn 724'
_diffrn_measurement_method '\f and \w scans'
_diffrn_radiation_monochromator graphite
_diffrn_radiation_source 'fine-focus sealed tube'
_diffrn_radiation_type MoK\a
_diffrn_radiation_wavelength 0.71073
_diffrn_reflns_av_R_equivalents 0.0203
_diffrn_reflns_av_sigmaI/netI 0.0161
_diffrn_reflns_limit_h_max 20
_diffrn_reflns_limit_h_min -10
_diffrn_reflns_limit_k_max 14
_diffrn_reflns_limit_k_min -14
_diffrn_reflns_limit_l_max 16
_diffrn_reflns_limit_l_min -11
_diffrn_reflns_number 11283
_diffrn_reflns_theta_full 25.00
_diffrn_reflns_theta_max 25.00
_diffrn_reflns_theta_min 2.44
_exptl_absorpt_coefficient_mu 0.964
_exptl_absorpt_correction_T_max 0.7808
_exptl_absorpt_correction_T_min 0.7228
_exptl_absorpt_correction_type multi-scan
_exptl_absorpt_process_details Crystalclear
_exptl_crystal_colour Red
_exptl_crystal_density_diffrn 1.364
_exptl_crystal_density_method 'not measured'
_exptl_crystal_description Block
_exptl_crystal_F_000 1312
_exptl_crystal_size_max 0.36
_exptl_crystal_size_mid 0.29
_exptl_crystal_size_min 0.27
_platon_squeeze_details
;
;
_refine_diff_density_max 0.784
_refine_diff_density_min -0.855
_refine_diff_density_rms 0.199
_refine_ls_extinction_method none
_refine_ls_goodness_of_fit_ref 1.147
_refine_ls_hydrogen_treatment constr
_refine_ls_matrix_type full
_refine_ls_number_parameters 186
_refine_ls_number_reflns 2587
_refine_ls_number_restraints 0
_refine_ls_restrained_S_all 1.147
_refine_ls_R_factor_all 0.0631
_refine_ls_R_factor_gt 0.0598
_refine_ls_shift/su_max 0.000
_refine_ls_shift/su_mean 0.000
_refine_ls_structure_factor_coef Fsqd
_refine_ls_weighting_details 'calc w=1/[\s^2^(Fo^2^)+(0.1473P)^2^+6.4576P] where P=(Fo^2^+2Fc^2^)/3'
_refine_ls_weighting_scheme calc
_refine_ls_wR_factor_gt 0.2037
_refine_ls_wR_factor_ref 0.2162
_reflns_number_gt 2493
_reflns_number_total 2587
_reflns_threshold_expression >2sigma(I)
_cod_data_source_file c2ce26718g.txt
_cod_data_source_block KP31
_cod_depositor_comments
;
The following automatic conversions were performed:

'_symmetry_cell_setting' value 'Orthorhombic' changed to
'orthorhombic' according to
/home/saulius/struct/CIF-dictionaries/cif_core.dic dictionary named
'cif_core.dic' version 2.4.2 from
2011-04-26.

'_exptl_absorpt_correction_type' value 'Multi-scan'
changed to 'multi-scan' according to
/home/saulius/struct/CIF-dictionaries/cif_core.dic dictionary named
'cif_core.dic' version 2.4.2 from 2011-04-26.

Automatic conversion script
Id: cif_fix_values 1891 2012-01-12 08:04:46Z andrius 
;
_cod_original_sg_symbol_H-M Pnna
_cod_database_code 7209162

loop_
_symmetry_equiv_pos_as_xyz
'x, y, z'
'-x+1/2, -y, z'
'x, -y+1/2, -z+1/2'
'-x+1/2, y+1/2, -z+1/2'
'-x, -y, -z'
'x-1/2, y, -z'
'-x, y-1/2, z-1/2'
'x-1/2, -y-1/2, z-1/2'

loop_
_atom_site_label
_atom_site_type_symbol
_atom_site_fract_x
_atom_site_fract_y
_atom_site_fract_z
_atom_site_U_iso_or_equiv
_atom_site_adp_type
_atom_site_occupancy
_atom_site_symmetry_multiplicity
_atom_site_calc_flag
_atom_site_refinement_flags
Zn1 Zn 0.2500 0.5000 -0.07632(4) 0.0193(3) Uani 1 2 d S
S1 S 0.28078(6) 0.35262(8) -0.15431(7) 0.0205(4) Uani 1 1 d .
O1 O 0.0437(2) -0.2252(2) -0.0172(3) 0.0380(9) Uani 1 1 d .
O2 O 0.0376(3) -0.1547(3) 0.1234(3) 0.0463(10) Uani 1 1 d .
N1 N 0.0508(2) 0.3971(3) 0.0803(3) 0.0267(9) Uani 1 1 d .
H1X H 0.0488 0.3350 0.0587 0.032 Uiso 1 1 calc R
N2 N 0.1682(2) 0.4219(2) -0.0052(2) 0.0200(7) Uani 1 1 d .
N3 N 0.1581(2) 0.3204(3) -0.0285(2) 0.0212(8) Uani 1 1 d .
N4 N 0.1998(2) 0.1861(3) -0.1229(2) 0.0216(8) Uani 1 1 d .
H4X H 0.2308 0.1687 -0.1796 0.026 Uiso 1 1 d .
N5 N 0.0560(2) -0.1544(3) 0.0373(3) 0.0315(9) Uani 1 1 d .
C1 C -0.0073(3) 0.4294(4) 0.1409(3) 0.0327(11) Uani 1 1 d .
H1 H -0.0483 0.3845 0.1585 0.039 Uiso 1 1 calc R
C2 C -0.0078(3) 0.5226(4) 0.1761(3) 0.0328(11) Uani 1 1 d .
H2 H -0.0478 0.5440 0.2196 0.039 Uiso 1 1 calc R
C3 C 0.0531(3) 0.5887(4) 0.1464(3) 0.0342(11) Uani 1 1 d .
H3 H 0.0534 0.6560 0.1689 0.041 Uiso 1 1 calc R
C4 C 0.1108(3) 0.5567(4) 0.0863(3) 0.0319(11) Uani 1 1 d .
H4 H 0.1512 0.6018 0.0670 0.038 Uiso 1 1 calc R
C5 C 0.1113(2) 0.4561(3) 0.0520(3) 0.0207(9) Uani 1 1 d .
C6 C 0.2053(2) 0.2853(3) -0.0936(3) 0.0187(8) Uani 1 1 d .
C7 C 0.1625(2) 0.1065(3) -0.0795(3) 0.0190(9) Uani 1 1 d .
C8 C 0.1326(3) 0.1067(3) 0.0155(3) 0.0277(10) Uani 1 1 d .
H8 H 0.1356 0.1661 0.0533 0.033 Uiso 1 1 calc R
C9 C 0.0988(3) 0.0208(4) 0.0541(3) 0.0276(10) Uani 1 1 d .
H9 H 0.0791 0.0210 0.1183 0.033 Uiso 1 1 calc R
C10 C 0.0941(2) -0.0651(3) -0.0016(3) 0.0242(9) Uani 1 1 d .
C11 C 0.1218(2) -0.0672(3) -0.0966(3) 0.0227(9) Uani 1 1 d .
H11 H 0.1168 -0.1262 -0.1346 0.027 Uiso 1 1 calc R
C12 C 0.1564(3) 0.0171(3) -0.1341(3) 0.0228(9) Uani 1 1 d .
H12 H 0.1767 0.0155 -0.1980 0.027 Uiso 1 1 calc R

loop_
_atom_site_aniso_label
_atom_site_aniso_U_11
_atom_site_aniso_U_22
_atom_site_aniso_U_33
_atom_site_aniso_U_23
_atom_site_aniso_U_13
_atom_site_aniso_U_12
Zn1 0.0243(5) 0.0164(5) 0.0172(5) 0.000 0.000 -0.0065(2)
S1 0.0224(6) 0.0202(7) 0.0188(5) -0.0016(4) 0.0023(4) -0.0052(4)
O1 0.0418(19) 0.0227(19) 0.050(2) -0.0073(15) 0.0112(16) -0.0135(14)
O2 0.071(3) 0.032(2) 0.0361(19) 0.0011(15) 0.0191(19) -0.0179(18)
N1 0.0270(19) 0.024(2) 0.0292(19) -0.0052(14) 0.0057(14) -0.0042(16)
N2 0.0278(17) 0.0117(18) 0.0206(16) -0.0003(13) 0.0046(14) -0.0033(13)
N3 0.0276(18) 0.0120(18) 0.0241(17) -0.0020(13) 0.0053(14) -0.0071(13)
N4 0.0265(17) 0.0156(19) 0.0227(17) -0.0016(13) 0.0057(14) -0.0064(14)
N5 0.034(2) 0.020(2) 0.040(2) -0.0013(16) 0.0086(18) -0.0033(15)
C1 0.028(2) 0.036(3) 0.034(2) -0.005(2) 0.0138(19) -0.0088(19)
C2 0.035(3) 0.034(3) 0.029(2) -0.007(2) 0.009(2) 0.004(2)
C3 0.055(3) 0.019(2) 0.028(2) -0.0014(18) 0.009(2) 0.001(2)
C4 0.050(3) 0.018(3) 0.027(2) -0.0036(17) 0.013(2) -0.005(2)
C5 0.025(2) 0.018(2) 0.0189(18) 0.0015(16) 0.0037(16) -0.0074(16)
C6 0.0229(19) 0.015(2) 0.0183(17) 0.0009(15) -0.0010(15) -0.0019(15)
C7 0.021(2) 0.012(2) 0.024(2) 0.0009(14) 0.0019(15) 0.0014(16)
C8 0.039(2) 0.022(2) 0.022(2) -0.0035(17) 0.0032(18) -0.0043(19)
C9 0.038(3) 0.021(2) 0.024(2) 0.0013(18) 0.0026(19) -0.0055(19)
C10 0.025(2) 0.018(2) 0.030(2) 0.0011(17) 0.0012(17) -0.0015(16)
C11 0.0201(19) 0.020(2) 0.028(2) -0.0041(17) 0.0033(17) 0.0015(16)
C12 0.025(2) 0.021(2) 0.022(2) -0.0035(16) -0.0002(16) 0.0069(17)

loop_
_atom_type_symbol
_atom_type_description
_atom_type_scat_dispersion_real
_atom_type_scat_dispersion_imag
_atom_type_scat_source
C C 0.0033 0.0016 'International Tables Vol C Tables 4.2.6.8 and 6.1.1.4'
H H 0.0000 0.0000 'International Tables Vol C Tables 4.2.6.8 and 6.1.1.4'
N N 0.0061 0.0033 'International Tables Vol C Tables 4.2.6.8 and 6.1.1.4'
O O 0.0106 0.0060 'International Tables Vol C Tables 4.2.6.8 and 6.1.1.4'
S S 0.1246 0.1234 'International Tables Vol C Tables 4.2.6.8 and 6.1.1.4'
Zn Zn 0.2839 1.4301 'International Tables Vol C Tables 4.2.6.8 and 6.1.1.4'

loop_
_geom_angle_atom_site_label_1
_geom_angle_atom_site_label_2
_geom_angle_atom_site_label_3
_geom_angle
_geom_angle_site_symmetry_1
_geom_angle_site_symmetry_3
_geom_angle_publ_flag
N2 Zn1 N2 120.77(19) 2_565 . y
N2 Zn1 S1 121.31(10) 2_565 . y
N2 Zn1 S1 86.81(10) . . y
N2 Zn1 S1 86.81(10) 2_565 2_565 y
N2 Zn1 S1 121.31(10) . 2_565 y
S1 Zn1 S1 124.00(6) . 2_565 y
C6 S1 Zn1 92.59(14) . . ?
C5 N1 C1 122.9(4) . . ?
C5 N1 H1X 118.6 . . ?
C1 N1 H1X 118.6 . . ?
C5 N2 N3 112.3(3) . . ?
C5 N2 Zn1 128.3(3) . . ?
N3 N2 Zn1 118.4(2) . . ?
C6 N3 N2 115.7(3) . . ?
C7 N4 C6 129.8(3) . . ?
C7 N4 H4X 114.7 . . ?
C6 N4 H4X 115.3 . . ?
O1 N5 O2 123.4(4) . . ?
O1 N5 C10 118.4(4) . . ?
O2 N5 C10 118.2(4) . . ?
C2 C1 N1 121.6(4) . . ?
C2 C1 H1 119.2 . . ?
N1 C1 H1 119.2 . . ?
C1 C2 C3 117.9(4) . . ?
C1 C2 H2 121.1 . . ?
C3 C2 H2 121.1 . . ?
C4 C3 C2 120.6(4) . . ?
C4 C3 H3 119.7 . . ?
C2 C3 H3 119.7 . . ?
C3 C4 C5 120.4(4) . . ?
C3 C4 H4 119.8 . . ?
C5 C4 H4 119.8 . . ?
N2 C5 N1 121.6(4) . . ?
N2 C5 C4 121.8(4) . . ?
N1 C5 C4 116.6(4) . . ?
N3 C6 N4 120.4(4) . . ?
N3 C6 S1 126.5(3) . . ?
N4 C6 S1 113.1(3) . . ?
N4 C7 C8 124.9(4) . . ?
N4 C7 C12 116.8(4) . . ?
C8 C7 C12 118.3(4) . . ?
C9 C8 C7 120.4(4) . . ?
C9 C8 H8 119.8 . . ?
C7 C8 H8 119.8 . . ?
C10 C9 C8 119.4(4) . . ?
C10 C9 H9 120.3 . . ?
C8 C9 H9 120.3 . . ?
C9 C10 C11 121.5(4) . . ?
C9 C10 N5 119.6(4) . . ?
C11 C10 N5 118.8(4) . . ?
C12 C11 C10 119.0(4) . . ?
C12 C11 H11 120.5 . . ?
C10 C11 H11 120.5 . . ?
C11 C12 C7 121.3(4) . . ?
C11 C12 H12 119.3 . . ?
C7 C12 H12 119.3 . . ?

loop_
_geom_bond_atom_site_label_1
_geom_bond_atom_site_label_2
_geom_bond_distance
_geom_bond_site_symmetry_2
_geom_bond_publ_flag
Zn1 N2 1.994(3) 2_565 y
Zn1 N2 1.994(3) . y
Zn1 S1 2.3005(11) . y
Zn1 S1 2.3005(11) 2_565 y
S1 C6 1.774(4) . y
O1 N5 1.225(5) . ?
O2 N5 1.233(5) . ?
N1 C5 1.350(6) . ?
N1 C1 1.364(6) . ?
N1 H1X 0.8800 . ?
N2 C5 1.329(6) . ?
N2 N3 1.401(5) . ?
N3 C6 1.293(6) . ?
N4 C7 1.373(5) . ?
N4 C6 1.385(6) . ?
N4 H4X 0.9733 . ?
N5 C10 1.458(6) . ?
C1 C2 1.333(7) . ?
C1 H1 0.9500 . ?
C2 C3 1.418(7) . ?
C2 H2 0.9500 . ?
C3 C4 1.353(7) . ?
C3 H3 0.9500 . ?
C4 C5 1.422(7) . ?
C4 H4 0.9500 . ?
C7 C8 1.410(6) . ?
C7 C12 1.414(6) . ?
C8 C9 1.387(7) . ?
C8 H8 0.9500 . ?
C9 C10 1.383(6) . ?
C9 H9 0.9500 . ?
C10 C11 1.397(6) . ?
C11 C12 1.368(6) . ?
C11 H11 0.9500 . ?
C12 H12 0.9500 . ?

loop_
_geom_hbond_atom_site_label_D
_geom_hbond_atom_site_label_H
_geom_hbond_atom_site_label_A
_geom_hbond_distance_DH
_geom_hbond_distance_HA
_geom_hbond_distance_DA
_geom_hbond_angle_DHA
_geom_hbond_site_symmetry_A
N1 H1X O1 0.88 2.22 2.928(5) 137.2 5
N4 H4X S1 0.97 2.47 3.417(4) 164.9 3_554

loop_
_geom_torsion_atom_site_label_1
_geom_torsion_atom_site_label_2
_geom_torsion_atom_site_label_3
_geom_torsion_atom_site_label_4
_geom_torsion
_geom_torsion_site_symmetry_1
N2 Zn1 S1 C6 126.47(18) 2_565
N2 Zn1 S1 C6 2.01(17) .
S1 Zn1 S1 C6 -124.16(14) 2_565
N2 Zn1 N2 C5 64.9(3) 2_565
S1 Zn1 N2 C5 -170.2(4) .
S1 Zn1 N2 C5 -41.7(4) 2_565
N2 Zn1 N2 N3 -127.5(3) 2_565
S1 Zn1 N2 N3 -2.5(3) .
S1 Zn1 N2 N3 125.9(3) 2_565
C5 N2 N3 C6 171.4(4) .
Zn1 N2 N3 C6 1.9(5) .
C5 N1 C1 C2 0.2(8) .
N1 C1 C2 C3 1.6(8) .
C1 C2 C3 C4 -1.7(8) .
C2 C3 C4 C5 -0.1(8) .
N3 N2 C5 N1 -1.5(6) .
Zn1 N2 C5 N1 166.7(3) .
N3 N2 C5 C4 178.6(4) .
Zn1 N2 C5 C4 -13.1(6) .
C1 N1 C5 N2 178.2(4) .
C1 N1 C5 C4 -1.9(7) .
C3 C4 C5 N2 -178.3(4) .
C3 C4 C5 N1 1.8(7) .
N2 N3 C6 N4 -179.3(4) .
N2 N3 C6 S1 0.4(5) .
C7 N4 C6 N3 -16.5(7) .
C7 N4 C6 S1 163.8(3) .
Zn1 S1 C6 N3 -2.0(4) .
Zn1 S1 C6 N4 177.7(3) .
C6 N4 C7 C8 -11.9(7) .
C6 N4 C7 C12 170.3(4) .
N4 C7 C8 C9 -177.2(4) .
C12 C7 C8 C9 0.5(7) .
C7 C8 C9 C10 -0.5(7) .
C8 C9 C10 C11 -0.7(7) .
C8 C9 C10 N5 -177.7(4) .
O1 N5 C10 C9 171.1(4) .
O2 N5 C10 C9 -8.7(6) .
O1 N5 C10 C11 -6.0(6) .
O2 N5 C10 C11 174.2(4) .
C9 C10 C11 C12 1.8(7) .
N5 C10 C11 C12 178.9(4) .
C10 C11 C12 C7 -1.8(6) .
N4 C7 C12 C11 178.6(4) .
C8 C7 C12 C11 0.6(6) .

loop_
_platon_squeeze_void_nr
_platon_squeeze_void_average_x
_platon_squeeze_void_average_y
_platon_squeeze_void_average_z
_platon_squeeze_void_volume
_platon_squeeze_void_count_electrons
_platon_squeeze_void_content
1 0.250 -0.006 0.250 308 64 ' '
2 0.750 -0.004 0.750 308 64 ' '
3 0.571 0.250 0.250 12 2 ' '
4 0.071 0.250 0.750 12 2 ' '
5 0.929 0.750 0.250 12 2 ' '
6 0.429 0.750 0.750 12 2 ' '
